data_4300450
_journal_name_full 'Inorganic Chemistry'
_journal_paper_doi 10.1021/ic051290t
_journal_year 2006
_chemical_formula_moiety 'C31 H52 N6'
_chemical_formula_sum 'C31 H52 N6'
_chemical_formula_weight 508.79
_space_group_IT_number 14
_symmetry_cell_setting monoclinic
_symmetry_space_group_name_Hall '-P 2yab'
_symmetry_space_group_name_H-M 'P 1 21/a 1'
_cell_angle_alpha 90
_cell_angle_beta 94.287(9)
_cell_angle_gamma 90
_cell_formula_units_Z 4
_cell_length_a 11.777(2)
_cell_length_b 22.315(4)
_cell_length_c 12.774(2)
_cell_measurement_temperature 296.1
_cell_volume 3347.7(10)
_exptl_crystal_density_diffrn 1.009
_cod_original_sg_symbol_H-M 'P 21/a'
_cod_database_code 4300450

loop_
_symmetry_equiv_pos_site_id
_symmetry_equiv_pos_as_xyz
1 +X,+Y,+Z
2 1/2-X,1/2+Y,-Z
3 -X,-Y,-Z
4 1/2+X,1/2-Y,+Z

loop_
_atom_site_label
_atom_site_type_symbol
_atom_site_fract_x
_atom_site_fract_y
_atom_site_fract_z
_atom_site_U_iso_or_equiv
_atom_site_adp_type
_atom_site_occupancy
_atom_site_symmetry_multiplicity
_atom_site_calc_flag
_atom_site_refinement_flags
_atom_site_disorder_assembly
_atom_site_disorder_group
N11 N 0.7588(5) 0.1737(3) 0.8893(5) 0.041(2) Uani 1.00 1 d . . .
N12 N 0.8262(5) 0.1554(3) 0.8123(5) 0.038(2) Uani 1.00 1 d . . .
N21 N 0.7235(5) 0.0479(3) 0.7936(5) 0.048(2) Uani 1.00 1 d . . .
N22 N 0.7394(5) 0.0787(3) 0.7032(5) 0.039(2) Uani 1.00 1 d . . .
N31 N 0.6867(5) 0.1816(3) 0.6709(4) 0.035(2) Uani 1.00 1 d . . .
N32 N 0.7152(5) 0.2194(3) 0.5913(4) 0.041(2) Uani 1.00 1 d . . .
C1 C 0.7763(6) 0.1413(3) 0.7090(5) 0.037(3) Uani 1.00 1 d . . .
C10 C 0.6711(9) 0.2126(7) 1.0690(7) 0.246(8) Uani 1.00 1 d . . .
C11 C 0.8603(10) 0.2294(6) 1.1340(8) 0.220(7) Uani 1.00 1 d . . .
C12 C 0.780(1) 0.1337(6) 1.1446(8) 0.288(9) Uani 1.00 1 d . . .
C13 C 0.7827(7) 0.1878(5) 1.0795(6) 0.062(3) Uani 1.00 1 d . . .
C14 C 0.8283(7) 0.1699(3) 0.9760(6) 0.043(3) Uani 1.00 1 d . . .
C15 C 0.9351(6) 0.1480(4) 0.9549(6) 0.059(3) Uani 1.00 1 d . . .
C16 C 0.9327(6) 0.1382(3) 0.8507(6) 0.049(3) Uani 1.00 1 d . . .
C17 C 1.0225(7) 0.1136(5) 0.7838(6) 0.081(4) Uani 1.00 1 d . . .
C18 C 1.1363(6) 0.1424(4) 0.8145(6) 0.106(4) Uani 1.00 1 d . . .
C19 C 1.0303(8) 0.0472(5) 0.7907(9) 0.164(6) Uani 1.00 1 d . . .
C20 C 0.5839(9) -0.0959(5) 0.8014(9) 0.213(7) Uani 1.00 1 d . . .
C21 C 0.6517(12) -0.0267(5) 0.9433(9) 0.247(8) Uani 1.00 1 d . . .
C22 C 0.7811(9) -0.0906(5) 0.8613(8) 0.155(6) Uani 1.00 1 d . . .
C23 C 0.6746(9) -0.0542(4) 0.8406(8) 0.077(4) Uani 1.00 1 d . . .
C24 C 0.6975(6) -0.0069(4) 0.7603(7) 0.053(3) Uani 1.00 1 d . . .
C25 C 0.6960(6) -0.0115(4) 0.6505(7) 0.062(4) Uani 1.00 1 d . . .
C26 C 0.7249(6) 0.0429(4) 0.6165(7) 0.048(3) Uani 1.00 1 d . . .
C27 C 0.7385(8) 0.0666(4) 0.5064(6) 0.061(3) Uani 1.00 1 d . . .
C28 C 0.8050(9) 0.0235(4) 0.4468(6) 0.145(5) Uani 1.00 1 d . . .
C29 C 0.6236(8) 0.0771(4) 0.4488(6) 0.119(5) Uani 1.00 1 d . . .
C30 C 0.6137(11) 0.2573(5) 0.3723(7) 0.191(7) Uani 1.00 1 d . . .
C31 C 0.7162(11) 0.3281(6) 0.4752(9) 0.249(8) Uani 1.00 1 d . . .
C32 C 0.5129(11) 0.3283(5) 0.4661(8) 0.211(7) Uani 1.00 1 d . . .
C33 C 0.6143(8) 0.2905(4) 0.4706(7) 0.058(3) Uani 1.00 1 d . . .
C34 C 0.6181(7) 0.2463(3) 0.5624(6) 0.045(3) Uani 1.00 1 d . . .
C35 C 0.5288(6) 0.2278(4) 0.6211(6) 0.049(3) Uani 1.00 1 d . . .
C36 C 0.5743(6) 0.1857(4) 0.6896(5) 0.039(3) Uani 1.00 1 d . . .
C37 C 0.5177(6) 0.1493(3) 0.7697(5) 0.041(3) Uani 1.00 1 d . . .
C38 C 0.4468(6) 0.0980(3) 0.7152(5) 0.067(3) Uani 1.00 1 d . . .
C39 C 0.4407(6) 0.1896(3) 0.8320(5) 0.066(3) Uani 1.00 1 d . . .
H1 H 0.8345 0.1454 0.6618 0.045 Uiso 1.00 1 c R . .
H2 H 0.6433 0.2243 1.1339 0.295 Uiso 1.00 1 c R . .
H3 H 0.6720 0.2464 1.0237 0.295 Uiso 1.00 1 c R . .
H4 H 0.6228 0.1825 1.0372 0.295 Uiso 1.00 1 c R . .
H5 H 0.9329 0.2112 1.1469 0.268 Uiso 1.00 1 c R . .
H6 H 0.8669 0.2635 1.0903 0.268 Uiso 1.00 1 c R . .
H7 H 0.8326 0.2415 1.1987 0.268 Uiso 1.00 1 c R . .
H8 H 0.7520 0.1428 1.2106 0.359 Uiso 1.00 1 c R . .
H9 H 0.7313 0.1053 1.1087 0.359 Uiso 1.00 1 c R . .
H10 H 0.8546 0.1175 1.1552 0.359 Uiso 1.00 1 c R . .
H11 H 0.9966 0.1401 1.0054 0.070 Uiso 1.00 1 c R . .
H12 H 1.0006 0.1236 0.7129 0.096 Uiso 1.00 1 c R . .
H13 H 1.1568 0.1323 0.8857 0.127 Uiso 1.00 1 c R . .
H14 H 1.1927 0.1278 0.7715 0.127 Uiso 1.00 1 c R . .
H15 H 1.1309 0.1847 0.8078 0.127 Uiso 1.00 1 c R . .
H16 H 0.9586 0.0293 0.7715 0.198 Uiso 1.00 1 c R . .
H17 H 1.0855 0.0321 0.7469 0.198 Uiso 1.00 1 c R . .
H18 H 1.0527 0.0379 0.8619 0.198 Uiso 1.00 1 c R . .
H19 H 0.5163 -0.0737 0.7841 0.248 Uiso 1.00 1 c R . .
H20 H 0.6076 -0.1148 0.7400 0.248 Uiso 1.00 1 c R . .
H21 H 0.5696 -0.1255 0.8521 0.248 Uiso 1.00 1 c R . .
H22 H 0.7170 -0.0025 0.9593 0.309 Uiso 1.00 1 c R . .
H23 H 0.5853 -0.0024 0.9408 0.309 Uiso 1.00 1 c R . .
H24 H 0.6472 -0.0566 0.9959 0.309 Uiso 1.00 1 c R . .
H25 H 0.7705 -0.1212 0.9113 0.184 Uiso 1.00 1 c R . .
H26 H 0.7995 -0.1082 0.7970 0.184 Uiso 1.00 1 c R . .
H27 H 0.8415 -0.0650 0.8869 0.184 Uiso 1.00 1 c R . .
H28 H 0.6796 -0.0465 0.6099 0.075 Uiso 1.00 1 c R . .
H29 H 0.7785 0.1036 0.5124 0.072 Uiso 1.00 1 c R . .
H30 H 0.7628 -0.0128 0.4415 0.179 Uiso 1.00 1 c R . .
H31 H 0.8202 0.0368 0.3786 0.179 Uiso 1.00 1 c R . .
H32 H 0.8749 0.0168 0.4873 0.179 Uiso 1.00 1 c R . .
H33 H 0.5821 0.1038 0.4895 0.142 Uiso 1.00 1 c R . .
H34 H 0.6283 0.0932 0.3804 0.142 Uiso 1.00 1 c R . .
H35 H 0.5857 0.0394 0.4438 0.142 Uiso 1.00 1 c R . .
H36 H 0.5474 0.2330 0.3631 0.229 Uiso 1.00 1 c R . .
H37 H 0.6170 0.2832 0.3136 0.229 Uiso 1.00 1 c R . .
H38 H 0.6794 0.2325 0.3779 0.229 Uiso 1.00 1 c R . .
H39 H 0.7802 0.3020 0.4793 0.290 Uiso 1.00 1 c R . .
H40 H 0.7175 0.3524 0.4142 0.290 Uiso 1.00 1 c R . .
H41 H 0.7190 0.3529 0.5357 0.290 Uiso 1.00 1 c R . .
H42 H 0.5133 0.3523 0.5276 0.258 Uiso 1.00 1 c R . .
H43 H 0.5097 0.3535 0.4060 0.258 Uiso 1.00 1 c R . .
H44 H 0.4482 0.3027 0.4624 0.258 Uiso 1.00 1 c R . .
H45 H 0.4523 0.2414 0.6125 0.059 Uiso 1.00 1 c R . .
H46 H 0.5740 0.1316 0.8171 0.049 Uiso 1.00 1 c R . .
H47 H 0.4102 0.0745 0.7647 0.081 Uiso 1.00 1 c R . .
H48 H 0.3911 0.1164 0.6681 0.081 Uiso 1.00 1 c R . .
H49 H 0.4945 0.0731 0.6771 0.081 Uiso 1.00 1 c R . .
H50 H 0.4864 0.2203 0.8647 0.081 Uiso 1.00 1 c R . .
H51 H 0.3848 0.2069 0.7837 0.081 Uiso 1.00 1 c R . .
H52 H 0.4041 0.1679 0.8839 0.080 Uiso 1.00 1 c R . .

loop_
_atom_site_aniso_label
_atom_site_aniso_U_11
_atom_site_aniso_U_22
_atom_site_aniso_U_33
_atom_site_aniso_U_12
_atom_site_aniso_U_13
_atom_site_aniso_U_23
N11 0.038(4) 0.047(5) 0.040(4) 0.004(4) 0.007(4) -0.004(4)
N12 0.032(4) 0.053(5) 0.029(4) 0.004(3) 0.002(3) 0.002(3)
N21 0.054(5) 0.053(6) 0.036(5) 0.004(4) 0.006(3) 0.017(4)
N22 0.044(4) 0.036(5) 0.037(5) 0.000(4) 0.001(3) -0.007(4)
N31 0.029(4) 0.040(5) 0.034(4) 0.004(4) -0.002(3) 0.004(3)
N32 0.050(5) 0.047(5) 0.025(4) -0.004(4) 0.004(3) 0.009(3)
C1 0.032(5) 0.046(6) 0.035(5) 0.006(5) 0.011(4) -0.005(4)
C10 0.136(11) 0.54(3) 0.058(8) 0.18(1) 0.006(8) -0.080(12)
C11 0.21(1) 0.35(2) 0.116(10) -0.14(1) 0.087(10) -0.165(13)
C12 0.60(3) 0.16(2) 0.135(11) 0.06(2) 0.25(2) 0.062(11)
C13 0.051(6) 0.103(9) 0.032(5) -0.001(6) 0.009(5) -0.025(5)
C14 0.038(5) 0.062(6) 0.029(5) -0.006(5) -0.003(4) -0.003(4)
C15 0.040(6) 0.098(8) 0.036(5) 0.013(5) -0.011(4) -0.000(5)
C16 0.033(5) 0.072(7) 0.041(6) 0.012(5) -0.004(4) 0.003(5)
C17 0.030(6) 0.160(11) 0.050(6) 0.030(7) -0.007(5) -0.015(7)
C18 0.045(6) 0.175(11) 0.098(8) 0.023(7) 0.014(6) 0.002(7)
C19 0.098(9) 0.131(12) 0.27(2) 0.030(9) 0.045(9) -0.100(11)
C20 0.157(12) 0.22(2) 0.24(2) -0.137(11) -0.105(11) 0.168(11)
C21 0.52(3) 0.090(11) 0.161(12) 0.019(13) 0.23(1) 0.040(9)
C22 0.172(12) 0.134(12) 0.153(12) 0.006(10) -0.030(9) 0.087(9)
C23 0.091(8) 0.037(8) 0.102(10) 0.009(6) 0.003(7) 0.016(6)
C24 0.053(6) 0.037(7) 0.070(7) -0.005(5) 0.003(5) 0.011(6)
C25 0.094(7) 0.040(8) 0.053(7) 0.004(6) 0.010(5) -0.009(5)
C26 0.052(6) 0.043(7) 0.047(6) 0.001(5) 0.001(4) -0.003(6)
C27 0.091(7) 0.054(7) 0.035(6) -0.006(6) -0.001(5) -0.003(5)
C28 0.241(13) 0.126(11) 0.080(8) 0.056(10) 0.089(8) -0.003(7)
C29 0.123(9) 0.179(12) 0.053(7) -0.007(9) -0.010(6) 0.025(7)
C30 0.43(2) 0.110(11) 0.035(8) 0.049(12) 0.017(10) 0.019(7)
C31 0.23(2) 0.28(2) 0.22(2) -0.18(1) -0.130(12) 0.216(13)
C32 0.27(2) 0.24(2) 0.134(11) 0.180(13) 0.101(10) 0.138(10)
C33 0.064(7) 0.064(8) 0.046(6) 0.015(6) -0.001(5) 0.019(5)
C34 0.058(6) 0.037(6) 0.039(6) 0.011(5) 0.005(5) 0.006(4)
C35 0.032(5) 0.064(7) 0.052(6) 0.013(5) 0.002(4) 0.005(5)
C36 0.032(5) 0.051(7) 0.033(5) 0.000(5) 0.004(4) -0.002(4)
C37 0.037(5) 0.045(6) 0.043(5) 0.004(5) 0.007(4) 0.005(4)
C38 0.048(5) 0.071(7) 0.083(6) -0.018(5) 0.009(5) 0.000(5)
C39 0.052(6) 0.079(7) 0.070(6) 0.002(5) 0.022(5) 0.003(5)

loop_
_geom_bond_atom_site_label_1
_geom_bond_atom_site_label_2
_geom_bond_distance
_geom_bond_publ_flag
_geom_bond_site_symmetry_1
_geom_bond_site_symmetry_2
N11 N12 1.372(8) ? . .
N11 C14 1.329(9) ? . .
N12 C1 1.439(9) ? . .
N12 C16 1.368(9) ? . .
N21 N22 1.368(9) ? . .
N21 C24 1.32(1) ? . .
N22 C1 1.46(1) ? . .
N22 C26 1.37(1) ? . .
N31 N32 1.381(8) ? . .
N31 C1 1.444(9) ? . .
N31 C36 1.366(9) ? . .
N32 C34 1.32(1) ? . .
C10 C13 1.42(1) ? . .
C11 C13 1.45(2) ? . .
C12 C13 1.47(2) ? . .
C13 C14 1.52(1) ? . .
C14 C15 1.39(1) ? . .
C15 C16 1.35(1) ? . .
C16 C17 1.51(1) ? . .
C17 C18 1.51(1) ? . .
C17 C19 1.49(2) ? . .
C20 C23 1.48(1) ? . .
C21 C23 1.49(2) ? . .
C22 C23 1.50(1) ? . .
C23 C24 1.51(1) ? . .
C24 C25 1.41(1) ? . .
C25 C26 1.34(1) ? . .
C26 C27 1.52(1) ? . .
C27 C28 1.49(1) ? . .
C27 C29 1.51(1) ? . .
C30 C33 1.46(1) ? . .
C31 C33 1.46(2) ? . .
C32 C33 1.46(2) ? . .
C33 C34 1.53(1) ? . .
C34 C35 1.40(1) ? . .
C35 C36 1.36(1) ? . .
C36 C37 1.50(1) ? . .
C37 C38 1.55(1) ? . .
C37 C39 1.54(1) ? . .
C1 H1 0.9502 ? . .
C10 H2 0.9501 ? . .
C10 H3 0.9500 ? . .
C10 H4 0.9500 ? . .
C11 H5 0.9500 ? . .
C11 H6 0.9500 ? . .
C11 H7 0.9500 ? . .
C12 H8 0.9500 ? . .
C12 H9 0.9500 ? . .
C12 H10 0.9500 ? . .
C15 H11 0.9500 ? . .
C17 H12 0.9501 ? . .
C18 H13 0.9499 ? . .
C18 H14 0.9501 ? . .
C18 H15 0.9501 ? . .
C19 H16 0.9500 ? . .
C19 H17 0.9500 ? . .
C19 H18 0.9499 ? . .
C20 H19 0.9500 ? . .
C20 H20 0.9500 ? . .
C20 H21 0.9500 ? . .
C21 H22 0.9500 ? . .
C21 H23 0.9501 ? . .
C21 H24 0.9501 ? . .
C22 H25 0.9499 ? . .
C22 H26 0.9500 ? . .
C22 H27 0.9499 ? . .
C25 H28 0.9501 ? . .
C27 H29 0.9500 ? . .
C28 H30 0.9501 ? . .
C28 H31 0.9499 ? . .
C28 H32 0.9499 ? . .
C29 H33 0.9501 ? . .
C29 H34 0.9500 ? . .
C29 H35 0.9501 ? . .
C30 H36 0.9499 ? . .
C30 H37 0.9500 ? . .
C30 H38 0.9500 ? . .
C31 H39 0.9499 ? . .
C31 H40 0.9500 ? . .
C31 H41 0.9500 ? . .
C32 H42 0.9501 ? . .
C32 H43 0.9500 ? . .
C32 H44 0.9501 ? . .
C35 H45 0.9499 ? . .
C37 H46 0.9500 ? . .
C38 H47 0.9501 ? . .
C38 H48 0.9500 ? . .
C38 H49 0.9500 ? . .
C39 H50 0.9500 ? . .
C39 H51 0.9500 ? . .
C39 H52 0.9500 ? . .

loop_
_cod_related_entry_id
_cod_related_entry_database
_cod_related_entry_code
1 ChemSpider 30660692
